data_7707014
loop_
_publ_author_name
'Qin, Chun-Yan'
'Zhao, Sheng-Ze'
'Wu, Hua-Yu'
'Li, Yong-Hua'
'Wang, Zi-Kun'
'Wang, Zheng'
'Wang, Shi'

_publ_section_title
;
 The dynamic interplay between intramolecular and intermolecular
 interactions in mononuclear manganese(III) SCO complexes.
;
_journal_issue 17
_journal_name_full 'Dalton transactions (Cambridge, England : 2003)'
_journal_page_first 5899
_journal_page_last 5910
_journal_paper_doi 10.1039/d0dt04109b
_journal_volume 50
_journal_year 2021
_chemical_formula_moiety 'C22 H26 F2 Mn N4 O2, Cl O4'
_chemical_formula_sum 'C22 H26 Cl F2 Mn N4 O6'
_chemical_formula_weight 570.86
_space_group_crystal_system monoclinic
_space_group_IT_number 14
_space_group_name_Hall '-P 2ybc'
_space_group_name_H-M_alt 'P 1 21/c 1'
_atom_sites_solution_hydrogens mixed
_audit_creation_method SHELXL-2014/7
_audit_update_record
;
2021-03-22 deposited with the CCDC.	2021-03-25 downloaded from the CCDC.
;
_cell_angle_alpha 90
_cell_angle_beta 106.072(3)
_cell_angle_gamma 90
_cell_formula_units_Z 4
_cell_length_a 9.6711(13)
_cell_length_b 17.599(2)
_cell_length_c 14.657(2)
_cell_measurement_reflns_used 9236
_cell_measurement_temperature 100(2)
_cell_measurement_theta_max 25.019
_cell_measurement_theta_min 1.852
_cell_volume 2397.1(5)
_computing_cell_refinement SMART
_computing_data_collection 'SMART (Bruker, 2000)'
_computing_data_reduction 'SAINT (Bruker, 2000)'
_computing_molecular_graphics SHELXL
_computing_publication_material SHELXL
_computing_structure_refinement 'SHELXL-2014/7 (Sheldrick, 2014)'
_computing_structure_solution 'SHELXL-2014/7 (Sheldrick, 2014)'
_diffrn_ambient_temperature 100(2)
_diffrn_measured_fraction_theta_full 0.996
_diffrn_measured_fraction_theta_max 0.996
_diffrn_measurement_device_type 'CCD area detector'
_diffrn_measurement_method 'phi and omega scans'
_diffrn_radiation_type MoK\a
_diffrn_radiation_wavelength 0.71073
_diffrn_reflns_av_R_equivalents 0.0388
_diffrn_reflns_av_unetI/netI 0.0342
_diffrn_reflns_Laue_measured_fraction_full 0.996
_diffrn_reflns_Laue_measured_fraction_max 0.996
_diffrn_reflns_limit_h_max 11
_diffrn_reflns_limit_h_min -11
_diffrn_reflns_limit_k_max 20
_diffrn_reflns_limit_k_min -19
_diffrn_reflns_limit_l_max 17
_diffrn_reflns_limit_l_min -17
_diffrn_reflns_number 15432
_diffrn_reflns_point_group_measured_fraction_full 0.996
_diffrn_reflns_point_group_measured_fraction_max 0.996
_diffrn_reflns_theta_full 25.019
_diffrn_reflns_theta_max 25.019
_diffrn_reflns_theta_min 1.852
_exptl_absorpt_coefficient_mu 0.725
_exptl_absorpt_correction_T_max 0.865
_exptl_absorpt_correction_T_min 0.819
_exptl_absorpt_correction_type multi-scan
_exptl_absorpt_process_details 'SADABS; Bruker, 2000'
_exptl_crystal_colour black
_exptl_crystal_density_diffrn 1.582
_exptl_crystal_description block
_exptl_crystal_F_000 1176
_exptl_crystal_size_max 0.28
_exptl_crystal_size_mid 0.23
_exptl_crystal_size_min 0.20
_refine_diff_density_max 0.361
_refine_diff_density_min -0.450
_refine_diff_density_rms 0.057
_refine_ls_extinction_method none
_refine_ls_goodness_of_fit_ref 1.064
_refine_ls_hydrogen_treatment mixed
_refine_ls_matrix_type full
_refine_ls_number_parameters 333
_refine_ls_number_reflns 4242
_refine_ls_number_restraints 0
_refine_ls_restrained_S_all 1.064
_refine_ls_R_factor_all 0.0375
_refine_ls_R_factor_gt 0.0333
_refine_ls_shift/su_max 0.001
_refine_ls_shift/su_mean 0.000
_refine_ls_structure_factor_coef Fsqd
_refine_ls_weighting_details 'w=1/[\s^2^(Fo^2^)+(0.0252P)^2^+2.3561P] where P=(Fo^2^+2Fc^2^)/3'
_refine_ls_weighting_scheme calc
_refine_ls_wR_factor_gt 0.0806
_refine_ls_wR_factor_ref 0.0840
_reflns_Friedel_coverage 0.000
_reflns_number_gt 3805
_reflns_number_total 4242
_reflns_threshold_expression 'I > 2\s(I)'
_cod_data_source_file d0dt04109b2.cif
_cod_data_source_block ClO4-100K_0m
_cod_depositor_comments
;
The following automatic conversions were performed:

data item '_exptl_absorpt_correction_type' value 'Multi-scan' was
changed to 'multi-scan' in accordance with the
/home/data/users/saulius/crontab/automatic-downloads/rss-feeds/RSC/lib/dictionaries/cif_core.dic
dictionary named 'cif_core.dic' version 2.4.2 last updated on
2011-04-26.

Automatic conversion script
Id: cif_fix_values 7556 2019-12-06 15:28:31Z antanas 

 Adding full bibliography for 7707004--7707019.cif.
;
_cod_original_cell_volume 2397.0(6)
_cod_original_sg_symbol_H-M 'P 21/c'
_cod_database_code 7707014
_shelx_shelxl_version_number 2014/7
_shelx_space_group_comment
;
The symmetry employed for this shelxl refinement is uniquely defined
by the following loop, which should always be used as a source of
symmetry information in preference to the above space-group names.
They are only intended as comments.
;

loop_
_space_group_symop_operation_xyz
'x, y, z'
'-x, y+1/2, -z+1/2'
'-x, -y, -z'
'x, -y-1/2, z-1/2'

loop_
_atom_site_label
_atom_site_type_symbol
_atom_site_fract_x
_atom_site_fract_y
_atom_site_fract_z
_atom_site_U_iso_or_equiv
_atom_site_adp_type
_atom_site_occupancy
_atom_site_site_symmetry_order
_atom_site_calc_flag
_atom_site_refinement_flags_posn
_atom_site_refinement_flags_adp
_atom_site_refinement_flags_occupancy
_atom_site_disorder_assembly
_atom_site_disorder_group
O1 O 0.32082(14) 0.22954(8) 0.69103(10) 0.0226(3) Uani 1 1 d . . . . .
Mn1 Mn 0.17341(3) 0.24675(2) 0.57861(2) 0.01791(10) Uani 1 1 d . . . . .
C1 C 0.3206(2) 0.16904(11) 0.74585(13) 0.0199(4) Uani 1 1 d . . . . .
C2 C 0.4524(2) 0.13331(12) 0.78956(15) 0.0254(4) Uani 1 1 d . . . . .
H1 H 0.5385 0.1526 0.7791 0.031 Uiso 1 1 calc R U . . .
C3 C 0.4589(2) 0.07067(12) 0.84735(15) 0.0280(5) Uani 1 1 d . . . . .
H2 H 0.5483 0.0468 0.8766 0.034 Uiso 1 1 calc R U . . .
C4 C 0.3327(2) 0.04340(11) 0.86171(15) 0.0270(5) Uani 1 1 d . . . . .
F1 F 0.33924(14) -0.01862(7) 0.91938(10) 0.0377(3) Uani 1 1 d . . . . .
C5 C 0.2022(2) 0.07648(12) 0.82247(14) 0.0251(4) Uani 1 1 d . . . . .
H3 H 0.1178 0.0567 0.8348 0.030 Uiso 1 1 calc R U . . .
C6 C 0.1942(2) 0.14021(11) 0.76360(14) 0.0207(4) Uani 1 1 d . . . . .
C7 C 0.0561(2) 0.17848(11) 0.72863(14) 0.0235(4) Uani 1 1 d . . . . .
H4 H -0.0156 0.1693 0.7603 0.028 Uiso 1 1 calc R U . . .
N1 N 0.02617(17) 0.22363(10) 0.65786(12) 0.0224(4) Uani 1 1 d . . . . .
C8 C -0.1084(2) 0.26757(13) 0.63937(16) 0.0286(5) Uani 1 1 d . . . . .
H5 H -0.1689 0.2472 0.6783 0.034 Uiso 1 1 calc R U . . .
H6 H -0.1629 0.2627 0.5717 0.034 Uiso 1 1 calc R U . . .
C9 C -0.0750(3) 0.35097(13) 0.66350(17) 0.0345(5) Uani 1 1 d . . . . .
H7 H -0.1667 0.3780 0.6581 0.041 Uiso 1 1 calc R U . . .
H8 H -0.0168 0.3544 0.7306 0.041 Uiso 1 1 calc R U . . .
C10 C 0.0046(2) 0.39196(12) 0.60245(16) 0.0324(5) Uani 1 1 d . . . . .
H9 H -0.0488 0.3856 0.5348 0.039 Uiso 1 1 calc R U . . .
H10 H 0.0083 0.4469 0.6173 0.039 Uiso 1 1 calc R U . . .
N2 N 0.1536(2) 0.36296(10) 0.61778(13) 0.0266(4) Uani 1 1 d . . . . .
H11 H 0.195(3) 0.3692(14) 0.6749(19) 0.027(6) Uiso 1 1 d . . . . .
C11 C 0.2366(3) 0.40957(12) 0.56755(16) 0.0325(5) Uani 1 1 d . . . . .
H12 H 0.2571 0.4600 0.5983 0.039 Uiso 1 1 calc R U . . .
H13 H 0.1798 0.4173 0.5008 0.039 Uiso 1 1 calc R U . . .
C12 C 0.3759(2) 0.36968(13) 0.57051(16) 0.0326(5) Uani 1 1 d . . . . .
H14 H 0.4332 0.4010 0.5382 0.039 Uiso 1 1 calc R U . . .
H15 H 0.4330 0.3621 0.6372 0.039 Uiso 1 1 calc R U . . .
N3 N 0.34236(19) 0.29544(11) 0.52234(13) 0.0279(4) Uani 1 1 d . . . . .
H16 H 0.306(3) 0.3024(13) 0.4650(19) 0.026(6) Uiso 1 1 d . . . . .
C13 C 0.4717(2) 0.24783(14) 0.53054(17) 0.0343(5) Uani 1 1 d . . . . .
H17 H 0.5222 0.2404 0.5986 0.041 Uiso 1 1 calc R U . . .
H18 H 0.5380 0.2750 0.5010 0.041 Uiso 1 1 calc R U . . .
C14 C 0.4365(3) 0.17078(14) 0.48367(17) 0.0369(5) Uani 1 1 d . . . . .
H19 H 0.5277 0.1460 0.4819 0.044 Uiso 1 1 calc R U . . .
H20 H 0.3787 0.1786 0.4172 0.044 Uiso 1 1 calc R U . . .
C15 C 0.3549(2) 0.11681(13) 0.53137(17) 0.0325(5) Uani 1 1 d . . . . .
H21 H 0.3513 0.0656 0.5028 0.039 Uiso 1 1 calc R U . . .
H22 H 0.4058 0.1127 0.5998 0.039 Uiso 1 1 calc R U . . .
N4 N 0.20695(18) 0.14485(10) 0.51974(12) 0.0259(4) Uani 1 1 d . . . . .
C16 C 0.1030(2) 0.10744(12) 0.46457(15) 0.0278(5) Uani 1 1 d . . . . .
H23 H 0.1227 0.0579 0.4458 0.033 Uiso 1 1 calc R U . . .
C17 C -0.0431(2) 0.13617(12) 0.42906(14) 0.0240(4) Uani 1 1 d . . . . .
C18 C -0.1532(3) 0.08525(13) 0.38493(16) 0.0321(5) Uani 1 1 d . . . . .
H24 H -0.1348 0.0322 0.3853 0.039 Uiso 1 1 calc R U . . .
F2 F -0.39455(16) 0.06393(9) 0.29986(12) 0.0538(4) Uani 1 1 d . . . . .
C19 C -0.2873(2) 0.11314(14) 0.34146(16) 0.0343(5) Uani 1 1 d . . . . .
C20 C -0.3180(2) 0.18969(14) 0.33615(15) 0.0326(5) Uani 1 1 d . . . . .
H25 H -0.4119 0.2073 0.3045 0.039 Uiso 1 1 calc R U . . .
C21 C -0.2099(2) 0.24060(13) 0.37768(15) 0.0272(5) Uani 1 1 d . . . . .
H26 H -0.2292 0.2936 0.3731 0.033 Uiso 1 1 calc R U . . .
C22 C -0.0716(2) 0.21460(11) 0.42668(13) 0.0218(4) Uani 1 1 d . . . . .
O2 O 0.02942(15) 0.26606(8) 0.46594(10) 0.0222(3) Uani 1 1 d . . . . .
Cl1 Cl -0.22453(6) 0.03622(3) 0.70786(4) 0.03404(15) Uani 1 1 d . . . . .
O3 O -0.0955(2) 0.03001(14) 0.68083(18) 0.0697(7) Uani 1 1 d . . . . .
O4 O -0.1902(2) 0.06753(11) 0.80258(14) 0.0525(5) Uani 1 1 d . . . . .
O5 O -0.2878(3) -0.03691(13) 0.70666(15) 0.0752(8) Uani 1 1 d . . . . .
O6 O -0.3178(3) 0.08594(18) 0.6456(2) 0.0970(10) Uani 1 1 d . . . . .

loop_
_atom_site_aniso_label
_atom_site_aniso_U_11
_atom_site_aniso_U_22
_atom_site_aniso_U_33
_atom_site_aniso_U_23
_atom_site_aniso_U_13
_atom_site_aniso_U_12
O1 0.0179(7) 0.0282(7) 0.0206(7) 0.0034(6) 0.0035(6) -0.0036(5)
Mn1 0.01529(16) 0.01992(17) 0.01798(16) -0.00012(11) 0.00371(12) 0.00011(10)
C1 0.0198(9) 0.0223(10) 0.0169(9) -0.0026(8) 0.0037(8) -0.0020(7)
C2 0.0191(10) 0.0305(11) 0.0259(11) -0.0017(9) 0.0048(8) -0.0003(8)
C3 0.0230(11) 0.0286(11) 0.0283(11) -0.0004(9) 0.0001(9) 0.0058(8)
C4 0.0336(12) 0.0198(10) 0.0240(10) 0.0020(8) 0.0016(9) 0.0014(8)
F1 0.0397(8) 0.0261(7) 0.0423(8) 0.0129(6) 0.0027(6) 0.0012(5)
C5 0.0249(10) 0.0254(10) 0.0235(10) 0.0008(8) 0.0040(8) -0.0047(8)
C6 0.0186(10) 0.0235(10) 0.0186(9) -0.0018(8) 0.0027(8) -0.0007(8)
C7 0.0190(10) 0.0264(10) 0.0258(10) -0.0002(8) 0.0074(8) -0.0039(8)
N1 0.0157(8) 0.0255(9) 0.0253(9) 0.0035(7) 0.0045(7) 0.0004(7)
C8 0.0196(10) 0.0392(12) 0.0289(11) 0.0077(9) 0.0100(9) 0.0068(9)
C9 0.0330(12) 0.0392(13) 0.0339(12) -0.0013(10) 0.0137(10) 0.0121(10)
C10 0.0383(13) 0.0253(11) 0.0334(12) -0.0029(9) 0.0096(10) 0.0058(9)
N2 0.0299(10) 0.0277(9) 0.0209(9) -0.0039(7) 0.0050(8) -0.0030(7)
C11 0.0422(13) 0.0242(11) 0.0315(12) -0.0022(9) 0.0107(10) -0.0068(9)
C12 0.0318(12) 0.0350(12) 0.0294(11) 0.0012(9) 0.0059(9) -0.0117(9)
N3 0.0251(9) 0.0357(10) 0.0201(9) 0.0029(8) 0.0013(8) 0.0020(8)
C13 0.0227(11) 0.0499(14) 0.0322(12) 0.0080(10) 0.0107(9) 0.0049(9)
C14 0.0288(12) 0.0528(15) 0.0305(12) 0.0031(11) 0.0103(10) 0.0162(10)
C15 0.0293(12) 0.0335(12) 0.0328(12) -0.0033(9) 0.0056(10) 0.0127(9)
N4 0.0256(9) 0.0255(9) 0.0250(9) -0.0003(7) 0.0042(7) 0.0040(7)
C16 0.0350(12) 0.0217(10) 0.0260(11) -0.0008(8) 0.0073(9) 0.0021(9)
C17 0.0255(11) 0.0271(10) 0.0193(10) -0.0023(8) 0.0063(8) -0.0028(8)
C18 0.0385(13) 0.0285(11) 0.0301(12) -0.0060(9) 0.0108(10) -0.0077(9)
F2 0.0365(8) 0.0565(10) 0.0629(10) -0.0232(8) 0.0045(7) -0.0235(7)
C19 0.0283(12) 0.0444(14) 0.0309(12) -0.0124(10) 0.0092(10) -0.0156(10)
C20 0.0221(11) 0.0491(14) 0.0254(11) -0.0055(10) 0.0046(9) -0.0019(9)
C21 0.0236(11) 0.0333(11) 0.0236(11) -0.0017(9) 0.0050(9) 0.0007(8)
C22 0.0228(10) 0.0271(10) 0.0160(9) -0.0006(8) 0.0060(8) -0.0028(8)
O2 0.0207(7) 0.0224(7) 0.0213(7) 0.0004(5) 0.0018(6) -0.0014(5)
Cl1 0.0220(3) 0.0374(3) 0.0408(3) 0.0086(2) 0.0056(2) 0.0029(2)
O3 0.0343(10) 0.0852(16) 0.0954(17) -0.0589(14) 0.0274(11) -0.0159(10)
O4 0.0702(13) 0.0421(10) 0.0520(12) -0.0056(9) 0.0281(10) -0.0069(9)
O5 0.0916(17) 0.0679(14) 0.0494(12) 0.0063(11) -0.0085(12) -0.0474(13)
O6 0.0750(17) 0.121(2) 0.0868(19) 0.0603(17) 0.0090(14) 0.0435(16)

loop_
_atom_type_symbol
_atom_type_description
_atom_type_scat_dispersion_real
_atom_type_scat_dispersion_imag
_atom_type_scat_source
C C 0.0033 0.0016 'International Tables Vol C Tables 4.2.6.8 and 6.1.1.4'
H H 0.0000 0.0000 'International Tables Vol C Tables 4.2.6.8 and 6.1.1.4'
N N 0.0061 0.0033 'International Tables Vol C Tables 4.2.6.8 and 6.1.1.4'
O O 0.0106 0.0060 'International Tables Vol C Tables 4.2.6.8 and 6.1.1.4'
F F 0.0171 0.0103 'International Tables Vol C Tables 4.2.6.8 and 6.1.1.4'
Cl Cl 0.1484 0.1585 'International Tables Vol C Tables 4.2.6.8 and 6.1.1.4'
Mn Mn 0.3368 0.7283 'International Tables Vol C Tables 4.2.6.8 and 6.1.1.4'

loop_
_geom_angle_atom_site_label_1
_geom_angle_atom_site_label_2
_geom_angle_atom_site_label_3
_geom_angle
_geom_angle_site_symmetry_1
_geom_angle_site_symmetry_3
_geom_angle_publ_flag
C1 O1 Mn1 121.93(12) . . ?
O2 Mn1 O1 178.49(6) . . ?
O2 Mn1 N4 87.33(6) . . ?
O1 Mn1 N4 93.31(7) . . ?
O2 Mn1 N1 94.01(6) . . ?
O1 Mn1 N1 87.13(6) . . ?
N4 Mn1 N1 105.77(7) . . ?
O2 Mn1 N2 87.90(7) . . ?
O1 Mn1 N2 91.22(7) . . ?
N4 Mn1 N2 168.51(7) . . ?
N1 Mn1 N2 84.99(7) . . ?
O2 Mn1 N3 92.69(7) . . ?
O1 Mn1 N3 85.96(7) . . ?
N4 Mn1 N3 87.85(7) . . ?
N1 Mn1 N3 165.07(7) . . ?
N2 Mn1 N3 81.94(7) . . ?
O1 C1 C2 118.60(17) . . ?
O1 C1 C6 122.90(17) . . ?
C2 C1 C6 118.48(18) . . ?
C3 C2 C1 121.19(19) . . ?
C3 C2 H1 119.4 . . ?
C1 C2 H1 119.4 . . ?
C4 C3 C2 118.61(19) . . ?
C4 C3 H2 120.7 . . ?
C2 C3 H2 120.7 . . ?
C5 C4 F1 118.62(19) . . ?
C5 C4 C3 122.8(2) . . ?
F1 C4 C3 118.61(18) . . ?
C4 C5 C6 119.2(2) . . ?
C4 C5 H3 120.4 . . ?
C6 C5 H3 120.4 . . ?
C5 C6 C1 119.77(18) . . ?
C5 C6 C7 118.37(18) . . ?
C1 C6 C7 121.67(18) . . ?
N1 C7 C6 123.68(19) . . ?
N1 C7 H4 118.2 . . ?
C6 C7 H4 118.2 . . ?
C7 N1 C8 117.85(18) . . ?
C7 N1 Mn1 122.12(14) . . ?
C8 N1 Mn1 119.58(13) . . ?
N1 C8 C9 110.05(17) . . ?
N1 C8 H5 109.7 . . ?
C9 C8 H5 109.7 . . ?
N1 C8 H6 109.7 . . ?
C9 C8 H6 109.7 . . ?
H5 C8 H6 108.2 . . ?
C10 C9 C8 115.57(19) . . ?
C10 C9 H7 108.4 . . ?
C8 C9 H7 108.4 . . ?
C10 C9 H8 108.4 . . ?
C8 C9 H8 108.4 . . ?
H7 C9 H8 107.4 . . ?
N2 C10 C9 112.15(18) . . ?
N2 C10 H9 109.2 . . ?
C9 C10 H9 109.2 . . ?
N2 C10 H10 109.2 . . ?
C9 C10 H10 109.2 . . ?
H9 C10 H10 107.9 . . ?
C11 N2 C10 111.80(18) . . ?
C11 N2 Mn1 107.12(13) . . ?
C10 N2 Mn1 116.20(13) . . ?
C11 N2 H11 104.5(17) . . ?
C10 N2 H11 106.6(17) . . ?
Mn1 N2 H11 110.0(17) . . ?
N2 C11 C12 109.33(18) . . ?
N2 C11 H12 109.8 . . ?
C12 C11 H12 109.8 . . ?
N2 C11 H13 109.8 . . ?
C12 C11 H13 109.8 . . ?
H12 C11 H13 108.3 . . ?
N3 C12 C11 108.74(17) . . ?
N3 C12 H14 109.9 . . ?
C11 C12 H14 109.9 . . ?
N3 C12 H15 109.9 . . ?
C11 C12 H15 109.9 . . ?
H14 C12 H15 108.3 . . ?
C12 N3 C13 113.09(18) . . ?
C12 N3 Mn1 104.66(13) . . ?
C13 N3 Mn1 116.59(14) . . ?
C12 N3 H16 109.3(16) . . ?
C13 N3 H16 106.1(17) . . ?
Mn1 N3 H16 106.9(17) . . ?
N3 C13 C14 112.97(19) . . ?
N3 C13 H17 109.0 . . ?
C14 C13 H17 109.0 . . ?
N3 C13 H18 109.0 . . ?
C14 C13 H18 109.0 . . ?
H17 C13 H18 107.8 . . ?
C13 C14 C15 115.45(19) . . ?
C13 C14 H19 108.4 . . ?
C15 C14 H19 108.4 . . ?
C13 C14 H20 108.4 . . ?
C15 C14 H20 108.4 . . ?
H19 C14 H20 107.5 . . ?
N4 C15 C14 110.31(18) . . ?
N4 C15 H21 109.6 . . ?
C14 C15 H21 109.6 . . ?
N4 C15 H22 109.6 . . ?
C14 C15 H22 109.6 . . ?
H21 C15 H22 108.1 . . ?
C16 N4 C15 117.76(18) . . ?
C16 N4 Mn1 121.66(14) . . ?
C15 N4 Mn1 120.22(13) . . ?
N4 C16 C17 124.12(19) . . ?
N4 C16 H23 117.9 . . ?
C17 C16 H23 117.9 . . ?
C18 C17 C22 119.73(19) . . ?
C18 C17 C16 118.71(19) . . ?
C22 C17 C16 120.99(18) . . ?
C19 C18 C17 119.1(2) . . ?
C19 C18 H24 120.5 . . ?
C17 C18 H24 120.5 . . ?
F2 C19 C18 119.2(2) . . ?
F2 C19 C20 118.2(2) . . ?
C18 C19 C20 122.6(2) . . ?
C19 C20 C21 118.9(2) . . ?
C19 C20 H25 120.5 . . ?
C21 C20 H25 120.5 . . ?
C20 C21 C22 120.6(2) . . ?
C20 C21 H26 119.7 . . ?
C22 C21 H26 119.7 . . ?
O2 C22 C17 122.55(18) . . ?
O2 C22 C21 118.45(18) . . ?
C17 C22 C21 118.94(18) . . ?
C22 O2 Mn1 122.13(12) . . ?
O6 Cl1 O3 109.00(17) . . ?
O6 Cl1 O5 111.11(17) . . ?
O3 Cl1 O5 109.65(16) . . ?
O6 Cl1 O4 108.88(17) . . ?
O3 Cl1 O4 108.23(12) . . ?
O5 Cl1 O4 109.91(13) . . ?

loop_
_geom_bond_atom_site_label_1
_geom_bond_atom_site_label_2
_geom_bond_distance
_geom_bond_site_symmetry_2
_geom_bond_publ_flag
O1 C1 1.334(2) . ?
O1 Mn1 1.8812(13) . ?
Mn1 O2 1.8731(14) . ?
Mn1 N4 2.0544(18) . ?
Mn1 N1 2.1115(17) . ?
Mn1 N2 2.1469(18) . ?
Mn1 N3 2.1977(19) . ?
C1 C2 1.406(3) . ?
C1 C6 1.413(3) . ?
C2 C3 1.381(3) . ?
C2 H1 0.9500 . ?
C3 C4 1.380(3) . ?
C3 H2 0.9500 . ?
C4 C5 1.364(3) . ?
C4 F1 1.371(2) . ?
C5 C6 1.404(3) . ?
C5 H3 0.9500 . ?
C6 C7 1.456(3) . ?
C7 N1 1.275(3) . ?
C7 H4 0.9500 . ?
N1 C8 1.473(3) . ?
C8 C9 1.523(3) . ?
C8 H5 0.9900 . ?
C8 H6 0.9900 . ?
C9 C10 1.515(3) . ?
C9 H7 0.9900 . ?
C9 H8 0.9900 . ?
C10 N2 1.486(3) . ?
C10 H9 0.9900 . ?
C10 H10 0.9900 . ?
N2 C11 1.479(3) . ?
N2 H11 0.83(3) . ?
C11 C12 1.509(3) . ?
C11 H12 0.9900 . ?
C11 H13 0.9900 . ?
C12 N3 1.478(3) . ?
C12 H14 0.9900 . ?
C12 H15 0.9900 . ?
N3 C13 1.483(3) . ?
N3 H16 0.82(3) . ?
C13 C14 1.515(3) . ?
C13 H17 0.9900 . ?
C13 H18 0.9900 . ?
C14 C15 1.523(3) . ?
C14 H19 0.9900 . ?
C14 H20 0.9900 . ?
C15 N4 1.478(3) . ?
C15 H21 0.9900 . ?
C15 H22 0.9900 . ?
N4 C16 1.284(3) . ?
C16 C17 1.454(3) . ?
C16 H23 0.9500 . ?
C17 C18 1.405(3) . ?
C17 C22 1.406(3) . ?
C18 C19 1.368(3) . ?
C18 H24 0.9500 . ?
F2 C19 1.359(2) . ?
C19 C20 1.377(4) . ?
C20 C21 1.383(3) . ?
C20 H25 0.9500 . ?
C21 C22 1.408(3) . ?
C21 H26 0.9500 . ?
C22 O2 1.340(2) . ?
Cl1 O6 1.399(2) . ?
Cl1 O3 1.414(2) . ?
Cl1 O5 1.423(2) . ?
Cl1 O4 1.444(2) . ?
